data_4338751
loop_
_publ_author_name
'Bertrand, H\'el\`ene C'
'Cl\`ede, Sylvain'
'Guillot, R\'egis'
'Lambert, Fran\,cois'
'Policar, Clotilde'

_publ_section_title
;
 Luminescence modulations of rhenium tricarbonyl complexes induced by
 structural variations.
;
_journal_issue 12
_journal_name_full 'Inorganic chemistry'
_journal_page_first 6204
_journal_page_last 6223
_journal_paper_doi 10.1021/ic5007007
_journal_volume 53
_journal_year 2014
_chemical_formula_moiety 'C18 H16 Br N4 O4 Re'
_chemical_formula_sum 'C18 H16 Br N4 O4 Re'
_chemical_formula_weight 618.46
_space_group_IT_number 14
_symmetry_cell_setting monoclinic
_symmetry_Int_Tables_number 14
_symmetry_space_group_name_Hall '-P 2yn'
_symmetry_space_group_name_H-M 'P 1 21/n 1'
_atom_sites_solution_hydrogens geom
_atom_sites_solution_primary direct
_atom_sites_solution_secondary difmap
_audit_creation_method SHELXL-97
_cell_angle_alpha 90.00
_cell_angle_beta 90.8520(10)
_cell_angle_gamma 90.00
_cell_formula_units_Z 4
_cell_length_a 7.3351(3)
_cell_length_b 13.5173(7)
_cell_length_c 19.1874(9)
_cell_measurement_reflns_used 9992
_cell_measurement_temperature 100(1)
_cell_measurement_theta_max 36.87
_cell_measurement_theta_min 2.60
_cell_volume 1902.23(15)
_computing_cell_refinement 'Bruker SAINT'
_computing_data_collection 'Bruker APEX2'
_computing_data_reduction 'Bruker SAINT'
_computing_structure_refinement 'SHELXL-97 (Sheldrick, 1997)'
_computing_structure_solution 'SHELXS-97 (Sheldrick, 1990)'
_diffrn_ambient_temperature 100(1)
_diffrn_measured_fraction_theta_full 0.989
_diffrn_measured_fraction_theta_max 0.839
_diffrn_measurement_device_type 'Bruker APEX-II CCD'
_diffrn_measurement_method '\f and \w scans'
_diffrn_radiation_monochromator graphite
_diffrn_radiation_probe x-ray
_diffrn_radiation_type MoK\a
_diffrn_radiation_wavelength 0.71073
_diffrn_reflns_av_R_equivalents 0.0337
_diffrn_reflns_av_sigmaI/netI 0.0344
_diffrn_reflns_limit_h_max 6
_diffrn_reflns_limit_h_min -11
_diffrn_reflns_limit_k_max 22
_diffrn_reflns_limit_k_min -21
_diffrn_reflns_limit_l_max 28
_diffrn_reflns_limit_l_min -32
_diffrn_reflns_number 32913
_diffrn_reflns_theta_full 25.00
_diffrn_reflns_theta_max 37.34
_diffrn_reflns_theta_min 1.84
_diffrn_source 'fine-focus sealed tube'
_diffrn_source_type 'kappa X8 APEX II Bruker ICMMO'
_exptl_absorpt_coefficient_mu 8.522
_exptl_absorpt_correction_T_max 0.5962
_exptl_absorpt_correction_T_min 0.2765
_exptl_absorpt_correction_type psi-scan
_exptl_absorpt_process_details SADABS
_exptl_crystal_colour yellow
_exptl_crystal_density_diffrn 2.160
_exptl_crystal_density_method 'not measured'
_exptl_crystal_description prism
_exptl_crystal_F_000 1176
_exptl_crystal_size_max 0.21
_exptl_crystal_size_mid 0.08
_exptl_crystal_size_min 0.07
_refine_diff_density_max 6.680
_refine_diff_density_min -4.124
_refine_diff_density_rms 0.297
_refine_ls_extinction_method none
_refine_ls_goodness_of_fit_ref 1.111
_refine_ls_hydrogen_treatment constr
_refine_ls_matrix_type full
_refine_ls_number_parameters 248
_refine_ls_number_reflns 8302
_refine_ls_number_restraints 36
_refine_ls_restrained_S_all 1.109
_refine_ls_R_factor_all 0.0693
_refine_ls_R_factor_gt 0.0555
_refine_ls_shift/su_max 0.000
_refine_ls_shift/su_mean 0.000
_refine_ls_structure_factor_coef Fsqd
_refine_ls_weighting_details 'calc w=1/[\s^2^(Fo^2^)+(0.0253P)^2^+37.4811P] where P=(Fo^2^+2Fc^2^)/3'
_refine_ls_weighting_scheme calc
_refine_ls_wR_factor_gt 0.1172
_refine_ls_wR_factor_ref 0.1225
_reflns_number_gt 6832
_reflns_number_total 8302
_reflns_threshold_expression >2sigma(I)
_cod_data_source_file ic5007007_si_010.cif
_cod_data_source_block 1949GuillotICMMO
_cod_depositor_comments 'Adding full bibliography for 4338751.cif.'
_cod_original_sg_symbol_H-M 'P 21/n'
_cod_database_code 4338751

loop_
_symmetry_equiv_pos_as_xyz
'x, y, z'
'-x+1/2, y+1/2, -z+1/2'
'-x, -y, -z'
'x-1/2, -y-1/2, z-1/2'

loop_
_atom_site_label
_atom_site_type_symbol
_atom_site_fract_x
_atom_site_fract_y
_atom_site_fract_z
_atom_site_U_iso_or_equiv
_atom_site_adp_type
_atom_site_occupancy
_atom_site_symmetry_multiplicity
_atom_site_calc_flag
_atom_site_refinement_flags
C1 C 0.2578(7) 0.4194(4) 0.0202(3) 0.0112(8) Uani 1 1 d .
C2 C 0.2101(8) 0.3439(4) -0.0279(3) 0.0147(9) Uani 1 1 d .
H2 H 0.2187 0.2780 -0.0144 0.018 Uiso 1 1 calc R
C3 C 0.1512(8) 0.3672(4) -0.0945(3) 0.0174(10) Uani 1 1 d .
H3 H 0.1199 0.3168 -0.1254 0.021 Uiso 1 1 calc R
C4 C 0.1379(8) 0.4666(4) -0.1162(3) 0.0161(9) Uani 1 1 d .
H4 H 0.0983 0.4815 -0.1613 0.019 Uiso 1 1 calc R
C5 C 0.1835(7) 0.5415(4) -0.0709(3) 0.0151(9) Uani 1 1 d .
H5 H 0.1739 0.6070 -0.0854 0.018 Uiso 1 1 calc R
C6 C 0.2450(7) 0.5198(4) -0.0022(3) 0.0129(8) Uani 1 1 d .
C7 C 0.2947(8) 0.5959(4) 0.0449(3) 0.0141(9) Uani 1 1 d .
H7 H 0.2839 0.6619 0.0317 0.017 Uiso 1 1 calc R
C8 C 0.3584(8) 0.5722(4) 0.1097(3) 0.0148(9) Uani 1 1 d .
H8 H 0.3943 0.6210 0.1411 0.018 Uiso 1 1 calc R
C9 C 0.3684(7) 0.4713(4) 0.1278(3) 0.0120(8) Uani 1 1 d .
C10 C 0.5128(8) 0.5003(4) 0.2472(3) 0.0150(9) Uani 1 1 d .
H10 H 0.5204 0.5688 0.2502 0.018 Uiso 1 1 calc R
C11 C 0.5698(7) 0.4318(4) 0.2956(3) 0.0136(9) Uani 1 1 d .
C12 C 0.6699(8) 0.4451(5) 0.3632(3) 0.0172(10) Uani 1 1 d .
H12A H 0.6091 0.4086 0.3997 0.021 Uiso 1 1 calc R
H12B H 0.6714 0.5145 0.3760 0.021 Uiso 1 1 calc R
C13 C 0.8653(7) 0.4073(4) 0.3556(3) 0.0155(9) Uani 1 1 d .
H13A H 0.8610 0.3375 0.3441 0.019 Uiso 1 1 calc R
H13B H 0.9211 0.4416 0.3170 0.019 Uiso 1 1 calc R
C14 C 0.9856(7) 0.4209(5) 0.4203(3) 0.0166(10) Uani 1 1 d .
H14A H 0.9753 0.4885 0.4367 0.020 Uiso 1 1 calc R
H14B H 0.9435 0.3774 0.4570 0.020 Uiso 1 1 calc R
C15 C 1.1842(8) 0.3981(4) 0.4054(3) 0.0173(10) Uani 1 1 d .
H15A H 1.2290 0.4453 0.3716 0.021 Uiso 1 1 calc R
H15B H 1.2559 0.4059 0.4479 0.021 Uiso 1 1 calc R
C16 C 0.5851(8) 0.2145(4) 0.0938(3) 0.0156(6) Uani 1 1 d U
C17 C 0.1978(7) 0.1590(4) 0.0781(3) 0.0141(9) Uani 1 1 d U
C18 C 0.3723(8) 0.1380(4) 0.2010(3) 0.0173(10) Uani 1 1 d U
N1 N 0.3179(6) 0.3961(3) 0.0874(2) 0.0110(7) Uani 1 1 d .
N2 N 0.4424(6) 0.4452(3) 0.1934(2) 0.0126(7) Uani 1 1 d .
N3 N 0.4591(7) 0.3481(3) 0.2087(2) 0.0143(8) Uani 1 1 d .
N4 N 0.5351(7) 0.3385(4) 0.2704(2) 0.0151(8) Uani 1 1 d .
O1 O 1.2087(7) 0.3001(3) 0.3790(2) 0.0219(9) Uani 1 1 d .
H1 H 1.1803 0.2986 0.3376 0.033 Uiso 1 1 calc R
O2 O 0.6949(6) 0.1932(3) 0.0667(2) 0.0156(6) Uani 1 1 d U
O3 O 0.1108(6) 0.1060(3) 0.0444(2) 0.0191(8) Uani 1 1 d U
O4 O 0.3924(7) 0.0759(4) 0.2419(2) 0.0246(9) Uani 1 1 d U
Br1 Br 0.04092(8) 0.28938(5) 0.20420(3) 0.01952(11) Uani 1 1 d .
Re1 Re 0.33772(3) 0.245774(15) 0.138371(10) 0.01277(5) Uani 1 1 d .

loop_
_atom_site_aniso_label
_atom_site_aniso_U_11
_atom_site_aniso_U_22
_atom_site_aniso_U_33
_atom_site_aniso_U_23
_atom_site_aniso_U_13
_atom_site_aniso_U_12
C1 0.010(2) 0.016(2) 0.0085(19) -0.0006(16) -0.0003(14) 0.0014(15)
C2 0.019(2) 0.015(2) 0.010(2) -0.0001(17) -0.0021(16) 0.0016(17)
C3 0.020(3) 0.020(3) 0.011(2) -0.0006(18) -0.0033(18) 0.0010(19)
C4 0.017(2) 0.020(2) 0.011(2) 0.0031(18) -0.0019(17) -0.0001(18)
C5 0.014(2) 0.019(2) 0.013(2) 0.0058(18) -0.0018(16) -0.0002(17)
C6 0.011(2) 0.016(2) 0.012(2) 0.0004(17) -0.0010(15) 0.0008(15)
C7 0.017(2) 0.012(2) 0.013(2) 0.0026(16) -0.0015(17) 0.0003(16)
C8 0.016(2) 0.015(2) 0.014(2) -0.0005(17) -0.0030(17) -0.0010(17)
C9 0.011(2) 0.015(2) 0.010(2) -0.0009(16) -0.0015(15) 0.0005(15)
C10 0.016(2) 0.015(2) 0.013(2) -0.0035(17) -0.0021(17) 0.0015(17)
C11 0.011(2) 0.019(2) 0.012(2) -0.0025(17) -0.0007(15) 0.0014(16)
C12 0.013(2) 0.027(3) 0.011(2) -0.005(2) -0.0033(16) 0.0014(19)
C13 0.013(2) 0.024(3) 0.010(2) -0.0054(18) -0.0015(16) -0.0010(18)
C14 0.012(2) 0.024(3) 0.013(2) -0.0040(19) -0.0013(16) -0.0013(18)
C15 0.014(2) 0.021(3) 0.017(2) 0.0019(19) -0.0014(18) -0.0023(18)
C16 0.0281(18) 0.0093(13) 0.0096(13) -0.0005(10) 0.0043(10) -0.0025(11)
C17 0.014(2) 0.015(2) 0.013(2) 0.0019(17) 0.0008(16) 0.0004(16)
C18 0.020(3) 0.016(2) 0.015(2) -0.0004(18) -0.0042(18) -0.0010(18)
N1 0.0132(19) 0.0117(18) 0.0081(17) -0.0005(13) -0.0008(13) 0.0003(13)
N2 0.016(2) 0.0130(19) 0.0089(18) 0.0003(14) -0.0027(14) -0.0008(14)
N3 0.019(2) 0.0126(19) 0.0108(18) 0.0015(15) -0.0036(15) 0.0004(15)
N4 0.018(2) 0.017(2) 0.0103(18) -0.0001(15) -0.0045(15) -0.0004(16)
O1 0.024(2) 0.017(2) 0.025(2) 0.0031(16) -0.0003(17) 0.0051(16)
O2 0.0281(18) 0.0093(13) 0.0096(13) -0.0005(10) 0.0043(10) -0.0025(11)
O3 0.021(2) 0.019(2) 0.0168(19) -0.0023(15) -0.0030(15) -0.0048(15)
O4 0.035(3) 0.020(2) 0.019(2) 0.0059(16) -0.0070(18) 0.0009(18)
Br1 0.0185(3) 0.0230(3) 0.0171(2) -0.0011(2) 0.00182(18) 0.0039(2)
Re1 0.01668(9) 0.01195(9) 0.00957(8) 0.00023(7) -0.00360(5) -0.00097(7)

loop_
_atom_type_symbol
_atom_type_description
_atom_type_scat_dispersion_real
_atom_type_scat_dispersion_imag
_atom_type_scat_source
C C 0.0031 0.0016 'International Tables Vol C Tables 4.2.6.8 and 6.1.1.4'
H H 0.0000 0.0000 'International Tables Vol C Tables 4.2.6.8 and 6.1.1.4'
N N 0.0061 0.0033 'International Tables Vol C Tables 4.2.6.8 and 6.1.1.4'
O O 0.0109 0.0061 'International Tables Vol C Tables 4.2.6.8 and 6.1.1.4'
Br Br -0.2910 2.4679 'International Tables Vol C Tables 4.2.6.8 and 6.1.1.4'
Re Re -1.0180 7.2310 'International Tables Vol C Tables 4.2.6.8 and 6.1.1.4'

loop_
_geom_angle_atom_site_label_1
_geom_angle_atom_site_label_2
_geom_angle_atom_site_label_3
_geom_angle
N1 C1 C2 120.8(5)
N1 C1 C6 120.8(5)
C2 C1 C6 118.4(5)
C3 C2 C1 120.7(5)
C2 C3 C4 120.7(5)
C5 C4 C3 120.1(5)
C4 C5 C6 120.5(5)
C7 C6 C5 121.3(5)
C7 C6 C1 119.0(5)
C5 C6 C1 119.7(5)
C8 C7 C6 119.6(5)
C7 C8 C9 118.0(5)
N1 C9 N2 115.5(5)
N1 C9 C8 125.8(5)
N2 C9 C8 118.7(5)
N2 C10 C11 104.5(5)
N4 C11 C10 109.2(5)
N4 C11 C12 120.2(5)
C10 C11 C12 130.4(5)
C11 C12 C13 109.0(4)
C14 C13 C12 114.5(4)
C15 C14 C13 111.5(5)
O1 C15 C14 112.3(5)
O2 C16 Re1 171.2(5)
O3 C17 Re1 177.3(5)
O4 C18 Re1 176.4(5)
C9 N1 C1 116.7(4)
C9 N1 Re1 114.8(3)
C1 N1 Re1 128.5(3)
N3 N2 C10 109.5(4)
N3 N2 C9 118.0(4)
C10 N2 C9 132.4(5)
N4 N3 N2 109.2(4)
N4 N3 Re1 133.0(4)
N2 N3 Re1 117.4(3)
N3 N4 C11 107.6(4)
C18 Re1 C17 88.7(2)
C18 Re1 C16 89.7(2)
C17 Re1 C16 95.2(2)
C18 Re1 N3 92.7(2)
C17 Re1 N3 172.8(2)
C16 Re1 N3 91.9(2)
C18 Re1 N1 165.8(2)
C17 Re1 N1 104.85(19)
C16 Re1 N1 93.22(19)
N3 Re1 N1 73.32(16)
C18 Re1 Br1 88.36(19)
C17 Re1 Br1 89.28(16)
C16 Re1 Br1 175.10(16)
N3 Re1 Br1 83.65(14)
N1 Re1 Br1 87.58(11)

loop_
_geom_bond_atom_site_label_1
_geom_bond_atom_site_label_2
_geom_bond_distance
C1 N1 1.392(6)
C1 C2 1.415(7)
C1 C6 1.427(7)
C2 C3 1.380(7)
C3 C4 1.410(8)
C4 C5 1.372(8)
C5 C6 1.418(7)
C6 C7 1.413(7)
C7 C8 1.360(7)
C8 C9 1.409(8)
C9 N1 1.328(7)
C9 N2 1.409(7)
C10 N2 1.367(7)
C10 C11 1.372(8)
C11 N4 1.372(7)
C11 C12 1.493(7)
C12 C13 1.531(8)
C13 C14 1.523(7)
C14 C15 1.521(8)
C15 O1 1.430(7)
C16 O2 1.008(7)
C16 Re1 2.061(6)
C17 O3 1.151(7)
C17 Re1 1.932(6)
C18 O4 1.158(7)
C18 Re1 1.902(6)
N1 Re1 2.259(4)
N2 N3 1.351(6)
N3 N4 1.307(6)
N3 Re1 2.119(5)
Br1 Re1 2.6009(6)
